data_7044521
loop_
_publ_author_name
'Sung, Simon'
'Young, Rowan Drury'

_publ_section_title
;
 Facile generation of iridium PCcarbeneP pincer complexes via water
 elimination from an alcohol proligand
;
_journal_name_full 'Dalton Trans.'
_journal_paper_doi 10.1039/C7DT03690F
_journal_year 2017
_chemical_absolute_configuration unk
_chemical_formula_moiety 'C37 H28 Cl1 Ir1 P2'
_chemical_formula_sum 'C37 H28 Cl Ir P2'
_chemical_formula_weight 762.25
_space_group_IT_number 43
_symmetry_cell_setting orthorhombic
_symmetry_space_group_name_Hall 'F 2 -2d'
_symmetry_space_group_name_H-M 'F d d 2'
_atom_sites_solution_hydrogens difmap
_atom_sites_solution_primary other
_audit_creation_date 2017-10-18
_audit_creation_method CRYSTALS_ver_14.61
_audit_update_record
;
2017-10-23 deposited with the CCDC.
2017-10-24 downloaded from the CCDC.
;
_cell_angle_alpha 90
_cell_angle_beta 90
_cell_angle_gamma 90
_cell_formula_units_Z 8
_cell_length_a 32.741(2)
_cell_length_b 18.6304(11)
_cell_length_c 9.7858(6)
_cell_measurement_reflns_used 27124
_cell_measurement_temperature 100
_cell_measurement_theta_max 26.463
_cell_measurement_theta_min 2.432
_cell_volume 5969.1(6)
_computing_cell_refinement 'USER DEFINED CELL REFINEMENT'
_computing_data_collection 'USER DEFINED DATA COLLECTION'
_computing_data_reduction 'USER DEFINED DATA REDUCTION'
_computing_molecular_graphics 'CAMERON (Watkin et al., 1996)'
_computing_publication_material 'CRYSTALS (Betteridge et al., 2003)'
_computing_structure_refinement 'CRYSTALS (Betteridge et al., 2003)'
_computing_structure_solution 'USER DEFINED STRUCTURE SOLUTION'
_diffrn_ambient_temperature 100
_diffrn_measured_fraction_theta_full 0.996
_diffrn_measured_fraction_theta_max 0.996
_diffrn_measurement_device Serial
_diffrn_measurement_device_type Unknown
_diffrn_measurement_method \w/2\q
_diffrn_radiation_monochromator graphite
_diffrn_radiation_type 'Mo K\a'
_diffrn_radiation_wavelength 0.71073
_diffrn_reflns_av_R_equivalents 0.035
_diffrn_reflns_limit_h_max 40
_diffrn_reflns_limit_h_min -40
_diffrn_reflns_limit_k_max 23
_diffrn_reflns_limit_k_min -22
_diffrn_reflns_limit_l_max 11
_diffrn_reflns_limit_l_min -12
_diffrn_reflns_number 27124
_diffrn_reflns_theta_full 26.463
_diffrn_reflns_theta_max 26.463
_diffrn_reflns_theta_min 2.432
_diffrn_standards_number 0
_exptl_absorpt_coefficient_mu 4.696
_exptl_absorpt_correction_T_max 0.7454
_exptl_absorpt_correction_T_min 0.6326
_exptl_absorpt_correction_type multi-scan
_exptl_absorpt_process_details 'Bruker SADABS'
_exptl_crystal_colour green
_exptl_crystal_density_diffrn 1.696
_exptl_crystal_density_method 'not measured'
_exptl_crystal_description cube
_exptl_crystal_F_000 2992
_exptl_crystal_size_max 0.135
_exptl_crystal_size_mid 0.112
_exptl_crystal_size_min 0.087
_refine_diff_density_max 0.38
_refine_diff_density_min -0.46
_refine_ls_abs_structure_details 'Flack (1983), 1385 Friedel-pairs'
_refine_ls_abs_structure_Flack 0.036(4)
_refine_ls_extinction_method None
_refine_ls_goodness_of_fit_ref 1.0037
_refine_ls_hydrogen_treatment noref
_refine_ls_matrix_type full
_refine_ls_number_parameters 187
_refine_ls_number_reflns 3007
_refine_ls_number_restraints 214
_refine_ls_R_factor_all 0.0264
_refine_ls_R_factor_gt 0.0250
_refine_ls_shift/su_max 0.0023450
_refine_ls_shift/su_mean 0.0001074
_refine_ls_structure_factor_coef Fsqd
_refine_ls_weighting_details
;
 Method= Modified Sheldrick 
 w=1/[\s^2^(F^2^) + ( 0.05P)^2^ +21.90P] 
 ,where P=(max(Fo^2^,0) + 2Fc^2^)/3 
;
_refine_ls_weighting_scheme calc
_refine_ls_wR_factor_all 0.0678
_refine_ls_wR_factor_gt 0.0664
_refine_ls_wR_factor_ref 0.0678
_reflns_limit_h_max 40
_reflns_limit_h_min 0
_reflns_limit_k_max 23
_reflns_limit_k_min 0
_reflns_limit_l_max 11
_reflns_limit_l_min -12
_reflns_number_gt 2818
_reflns_number_total 3018
_reflns_threshold_expression I>2.0\s(I)
_oxford_diffrn_Wilson_B_factor 0.00
_oxford_diffrn_Wilson_scale 0.00
_oxford_refine_ls_r_factor_ref 0.0264
_oxford_refine_ls_scale 0.027131(2)
_oxford_reflns_number_all 3007
_oxford_reflns_threshold_expression_ref I>-3.0\s(I)
_oxford_structure_analysis_title CCDC_1568120_Compound_2
_cod_data_source_file c7dt03690f2.cif
_cod_data_source_block Compound2
_cod_depositor_comments
;
The following automatic conversions were performed:

'_atom_sites_solution_primary' value 'Other' changed to 'other'
according to
/home/data/users/saulius/crontab/automatic-downloads/rss-feeds/RSC/lib/dictionaries/cif_core.dic
dictionary named 'cif_core.dic' version 2.4.2 from 2011-04-26.

Automatic conversion script
Id: cif_fix_values 4973 2017-02-22 13:04:09Z antanas 
;
_cod_original_sg_symbol_H-M 'F d d 2 '
_cod_original_formula_sum 'C37 H28 Cl1 Ir1 P2'
_cod_database_code 7044521

loop_
_symmetry_equiv_pos_as_xyz
x,y,z
x,y+1/2,z+1/2
x+1/2,y,z+1/2
x+1/2,y+1/2,z
-x+1/4,y+1/4,z+1/4
-x+1/4,y+3/4,z+3/4
-x+3/4,y+1/4,z+3/4
-x+3/4,y+3/4,z+1/4
x+1/4,-y+1/4,z+1/4
x+1/4,-y+3/4,z+3/4
x+3/4,-y+1/4,z+3/4
x+3/4,-y+3/4,z+1/4
-x+1/2,-y,z+1/2
-x+1/2,-y+1/2,z+1
-x+1,-y,z+1
-x+1,-y+1/2,z+1/2

loop_
_atom_site_label
_atom_site_type_symbol
_atom_site_fract_x
_atom_site_fract_y
_atom_site_fract_z
_atom_site_U_iso_or_equiv
_atom_site_occupancy
_atom_site_adp_type
_atom_site_refinement_flags_posn
_atom_site_refinement_flags_adp
Ir1 Ir 0.5000 0.5000 0.43803(10) 0.0163 1.0000 Uani S T
Cl1 Cl 0.5000 0.5000 0.1976(3) 0.0502 1.0000 Uani S TU
P1 P 0.55614(3) 0.42814(6) 0.46654(15) 0.0181 1.0000 Uani . .
C1 C 0.5000 0.5000 0.6327(14) 0.0339 1.0000 Uani S TU
C2 C 0.58377(19) 0.4914(3) 0.9090(6) 0.0362 1.0000 Uani . .
H2 H 0.5884 0.5065 0.9997 0.0400 1.0000 Uiso . .
C3 C 0.52697(17) 0.2264(3) 0.6009(7) 0.0364 1.0000 Uani . .
H3 H 0.5199 0.2049 0.6852 0.0420 1.0000 Uiso . .
C7 C 0.61348(15) 0.4554(3) 0.8390(6) 0.0298 1.0000 Uani . .
H7 H 0.6388 0.4450 0.8816 0.0350 1.0000 Uiso . .
C10 C 0.63281(14) 0.3863(2) 0.3590(5) 0.0262 1.0000 Uani . .
H10 H 0.6287 0.3412 0.4011 0.0310 1.0000 Uiso . .
C11 C 0.60923(17) 0.5053(3) 0.3046(6) 0.0289 1.0000 Uani . .
H11 H 0.5885 0.5410 0.3077 0.0330 1.0000 Uiso . .
C13 C 0.64530(16) 0.5192(3) 0.2355(6) 0.0338 1.0000 Uani . .
H13 H 0.6498 0.5646 0.1935 0.0400 1.0000 Uiso . .
C15 C 0.54599(19) 0.5065(2) 0.8471(6) 0.0281 1.0000 Uani . .
H15 H 0.5257 0.5320 0.8959 0.0330 1.0000 Uiso . .
C17 C 0.52776(16) 0.1858(3) 0.4846(7) 0.0395 1.0000 Uani . .
H17 H 0.5208 0.1366 0.4883 0.0470 1.0000 Uiso . .
C25 C 0.53817(13) 0.4847(2) 0.7126(5) 0.0189 1.0000 Uani . .
C28 C 0.54801(15) 0.2899(3) 0.3555(6) 0.0309 1.0000 Uani . .
H28 H 0.5551 0.3111 0.2698 0.0370 1.0000 Uiso . .
C29 C 0.54715(11) 0.3310(2) 0.4742(5) 0.0216 1.0000 Uani . .
C30 C 0.53672(15) 0.2994(3) 0.5966(6) 0.0279 1.0000 Uani . .
H30 H 0.5362 0.3270 0.6776 0.0320 1.0000 Uiso . .
C32 C 0.53836(17) 0.2166(3) 0.3622(7) 0.0391 1.0000 Uani . .
H32 H 0.5395 0.1884 0.2817 0.0460 1.0000 Uiso . .
C47 C 0.67517(13) 0.4658(3) 0.2275(6) 0.0324 1.0000 Uani . .
H47 H 0.6999 0.4746 0.1797 0.0380 1.0000 Uiso . .
C51 C 0.60269(13) 0.4395(2) 0.3673(5) 0.0224 1.0000 Uani . .
C52 C 0.66867(14) 0.4001(3) 0.2884(6) 0.0307 1.0000 Uani . .
H52 H 0.6889 0.3638 0.2816 0.0360 1.0000 Uiso . .
C65 C 0.60682(12) 0.4338(2) 0.7045(6) 0.0253 1.0000 Uani . .
H65 H 0.6277 0.4090 0.6563 0.0300 1.0000 Uiso . .
C85 C 0.56973(13) 0.4494(2) 0.6420(4) 0.0189 1.0000 Uani . .

loop_
_atom_site_aniso_label
_atom_site_aniso_U_11
_atom_site_aniso_U_22
_atom_site_aniso_U_33
_atom_site_aniso_U_23
_atom_site_aniso_U_13
_atom_site_aniso_U_12
Ir1 0.01369(11) 0.02179(11) 0.01340(11) 0.0000 0.0000 0.00297(9)
Cl1 0.0355(14) 0.095(2) 0.0205(14) 0.0000 0.0000 0.0177(8)
P1 0.0145(4) 0.0212(5) 0.0186(5) -0.0017(4) 0.0009(4) 0.0033(4)
C1 0.023(4) 0.039(4) 0.040(5) 0.0000 0.0000 0.001(2)
C2 0.038(3) 0.037(3) 0.033(4) -0.004(2) -0.017(2) -0.003(2)
C3 0.031(3) 0.028(2) 0.050(3) 0.002(2) 0.007(2) -0.003(2)
C7 0.027(2) 0.036(3) 0.027(3) 0.006(2) -0.011(2) -0.0032(19)
C10 0.022(2) 0.025(2) 0.031(3) -0.0004(19) 0.0042(18) 0.0024(16)
C11 0.024(2) 0.033(3) 0.030(3) 0.0067(19) 0.003(2) 0.0041(18)
C13 0.028(2) 0.038(2) 0.035(3) 0.011(2) 0.003(2) -0.005(2)
C15 0.032(3) 0.031(3) 0.021(3) -0.0052(19) -0.004(2) 0.0045(17)
C17 0.029(2) 0.027(2) 0.062(4) -0.011(2) 0.001(3) -0.002(2)
C25 0.022(2) 0.0157(16) 0.019(2) 0.0022(17) -0.0023(18) -0.0009(16)
C28 0.027(2) 0.035(3) 0.030(3) -0.011(2) 0.003(2) -0.003(2)
C29 0.0164(17) 0.022(2) 0.027(2) -0.0054(18) 0.0009(18) 0.0004(15)
C30 0.028(2) 0.026(2) 0.030(3) -0.006(2) 0.005(2) -0.0013(18)
C32 0.032(3) 0.036(3) 0.049(4) -0.022(3) -0.003(2) 0.004(2)
C47 0.019(2) 0.051(3) 0.028(3) 0.004(2) 0.005(2) -0.005(2)
C51 0.0185(19) 0.026(2) 0.023(2) -0.0022(19) -0.0014(17) 0.0007(16)
C52 0.019(2) 0.040(3) 0.033(3) -0.006(2) 0.0015(19) 0.0044(19)
C65 0.0195(18) 0.0248(19) 0.032(3) 0.000(2) -0.004(2) 0.0007(15)
C85 0.0209(19) 0.0175(19) 0.018(2) 0.0021(16) -0.0021(16) -0.0028(15)

loop_
_atom_type_symbol
_atom_type_scat_dispersion_real
_atom_type_scat_dispersion_imag
_atom_type_scat_Cromer_Mann_a1
_atom_type_scat_Cromer_Mann_b1
_atom_type_scat_Cromer_Mann_a2
_atom_type_scat_Cromer_Mann_b2
_atom_type_scat_Cromer_Mann_a3
_atom_type_scat_Cromer_Mann_b3
_atom_type_scat_Cromer_Mann_a4
_atom_type_scat_Cromer_Mann_b4
_atom_type_scat_Cromer_Mann_c
_atom_type_scat_source
C 0.0033 0.0016 2.3100 20.8439 1.0200 10.2075 1.5886 0.5687 0.8650 51.6512 0.2156 'International Tables Vol C 4.2.6.8 and 6.1.1.4'
H 0.0000 0.0000 0.4930 10.5109 0.3229 26.1257 0.1402 3.1424 0.0408 57.7998 0.0030 'International Tables Vol C 4.2.6.8 and 6.1.1.4'
Cl 0.1484 0.1585 11.4604 0.0104 7.1964 1.1662 6.2556 18.5194 1.6455 47.7784 -9.5574 'International Tables Vol C 4.2.6.8 and 6.1.1.4'
Ir -1.4442 7.9887 27.3049 1.5928 16.7296 8.8655 15.6115 0.4179 5.8338 45.0011 11.4722 'International Tables Vol C 4.2.6.8 and 6.1.1.4'
P 0.1023 0.0942 6.4345 1.9067 4.1791 27.1570 1.7800 0.5260 1.4908 68.1645 1.1149 'International Tables Vol C 4.2.6.8 and 6.1.1.4'

loop_
_geom_angle_atom_site_label_1
_geom_angle_site_symmetry_1
_geom_angle_atom_site_label_2
_geom_angle_atom_site_label_3
_geom_angle
_geom_angle_publ_flag
P1 15_564 Ir1 Cl1 96.99(3) yes
P1 15_564 Ir1 P1 166.01(7) yes
Cl1 . Ir1 P1 96.99(3) yes
P1 15_564 Ir1 C1 83.01(3) yes
Cl1 . Ir1 C1 179.994 yes
P1 . Ir1 C1 83.01(3) yes
Ir1 . P1 C29 116.91(13) yes
Ir1 . P1 C51 122.61(15) yes
C29 . P1 C51 105.7(2) yes
Ir1 . P1 C85 100.61(14) yes
C29 . P1 C85 102.5(2) yes
C51 . P1 C85 105.9(2) yes
C25 15_564 C1 Ir1 121.4(5) yes
C25 15_564 C1 C25 117.3(10) yes
Ir1 . C1 C25 121.4(5) yes
H2 . C2 C7 120.2 no
H2 . C2 C15 119.2 no
C7 . C2 C15 120.6(5) yes
H3 . C3 C17 119.7 no
H3 . C3 C30 119.7 no
C17 . C3 C30 120.6(5) yes
C2 . C7 H7 120.2 no
C2 . C7 C65 120.3(5) yes
H7 . C7 C65 119.5 no
H10 . C10 C51 120.3 no
H10 . C10 C52 120.2 no
C51 . C10 C52 119.6(4) yes
H11 . C11 C13 119.7 no
H11 . C11 C51 119.6 no
C13 . C11 C51 120.8(5) yes
C11 . C13 H13 120.5 no
C11 . C13 C47 119.5(5) yes
H13 . C13 C47 120.0 no
C2 . C15 H15 120.1 no
C2 . C15 C25 120.5(5) yes
H15 . C15 C25 119.4 no
C3 . C17 H17 120.0 no
C3 . C17 C32 119.9(5) yes
H17 . C17 C32 120.1 no
C1 . C25 C15 125.9(6) yes
C1 . C25 C85 116.4(6) yes
C15 . C25 C85 117.5(4) yes
H28 . C28 C29 120.6 no
H28 . C28 C32 119.9 no
C29 . C28 C32 119.5(5) yes
P1 . C29 C28 120.4(4) yes
P1 . C29 C30 119.8(4) yes
C28 . C29 C30 119.6(4) yes
C3 . C30 C29 120.0(5) yes
C3 . C30 H30 120.0 no
C29 . C30 H30 120.0 no
C28 . C32 C17 120.4(5) yes
C28 . C32 H32 119.5 no
C17 . C32 H32 120.2 no
C13 . C47 H47 120.1 no
C13 . C47 C52 120.0(4) yes
H47 . C47 C52 119.9 no
P1 . C51 C10 122.5(4) yes
P1 . C51 C11 117.9(4) yes
C10 . C51 C11 119.4(4) yes
C10 . C52 C47 120.7(4) yes
C10 . C52 H52 119.6 no
C47 . C52 H52 119.7 no
C7 . C65 H65 119.8 no
C7 . C65 C85 119.4(4) yes
H65 . C65 C85 120.8 no
P1 . C85 C25 112.7(3) yes
P1 . C85 C65 125.7(4) yes
C25 . C85 C65 121.6(4) yes

loop_
_geom_bond_atom_site_label_1
_geom_bond_atom_site_label_2
_geom_bond_site_symmetry_2
_geom_bond_distance
_geom_bond_publ_flag
Ir1 P1 15_564 2.2909(10) yes
Ir1 Cl1 . 2.353(3) yes
Ir1 P1 . 2.2909(10) yes
Ir1 C1 . 1.905(14) yes
P1 C29 . 1.834(4) yes
P1 C51 . 1.820(4) yes
P1 C85 . 1.818(5) yes
C1 C25 15_564 1.501(9) yes
C1 C25 . 1.501(9) yes
C2 H2 . 0.943 no
C2 C7 . 1.366(8) yes
C2 C15 . 1.405(8) yes
C3 H3 . 0.946 no
C3 C17 . 1.368(9) yes
C3 C30 . 1.397(7) yes
C7 H7 . 0.948 no
C7 C65 . 1.394(8) yes
C10 H10 . 0.945 no
C10 C51 . 1.401(6) yes
C10 C52 . 1.387(7) yes
C11 H11 . 0.950 no
C11 C13 . 1.385(8) yes
C11 C51 . 1.388(7) yes
C13 H13 . 0.953 no
C13 C47 . 1.397(8) yes
C15 H15 . 0.946 no
C15 C25 . 1.401(7) yes
C17 H17 . 0.945 no
C17 C32 . 1.373(10) yes
C25 C85 . 1.406(6) yes
C28 H28 . 0.955 no
C28 C29 . 1.392(7) yes
C28 C32 . 1.403(9) yes
C29 C30 . 1.378(7) yes
C30 H30 . 0.945 no
C32 H32 . 0.948 no
C47 H47 . 0.949 no
C47 C52 . 1.378(8) yes
C52 H52 . 0.948 no
C65 H65 . 0.950 no
C65 C85 . 1.390(6) yes
